data_4120565
loop_
_publ_author_name
'Mondal, Kartik Chandra'
'Samuel, Prinson P.'
'Roesky, Herbert W.'
'Carl, Elena'
'Herbst-Irmer, Regine'
'Stalke, Dietmar'
'Schwederski, Brigitte'
'Kaim, Wolfgang'
'Ungur, Liviu'
'Chibotaru, Liviu F.'
'Hermann, Markus'
'Frenking, Gernot'

_publ_section_title
;
 Stabilization of a cobalt-cobalt bond by two cyclic alkyl amino carbenes.
;
_journal_issue 5
_journal_name_full 'Journal of the American Chemical Society'
_journal_page_first 1770
_journal_page_last 1773
_journal_paper_doi 10.1021/ja4123285
_journal_volume 136
_journal_year 2014
_chemical_formula_moiety 'C40 H62 Cl6 Co2 Li N2, C20 H32 N, C4 H8 O'
_chemical_formula_sum 'C64 H102 Cl6 Co2 Li N3 O'
_chemical_formula_weight 1266.98
_chemical_name_systematic
;
 ?
;
_space_group_crystal_system tetragonal
_space_group_IT_number 81
_space_group_name_Hall 'P -4'
_space_group_name_H-M_alt 'P -4'
_symmetry_space_group_name_Hall 'P -4'
_symmetry_space_group_name_H-M 'P -4'
_atom_sites_solution_hydrogens geom
_audit_creation_method SHELXL-2013
_cell_angle_alpha 90
_cell_angle_beta 90
_cell_angle_gamma 90
_cell_formula_units_Z 4
_cell_length_a 25.322(2)
_cell_length_b 25.322(2)
_cell_length_c 10.553(2)
_cell_measurement_reflns_used 8924
_cell_measurement_temperature 100(2)
_cell_measurement_theta_max 21.278
_cell_measurement_theta_min 2.24
_cell_volume 6766.6(15)
_computing_cell_refinement 'SAINT V7.68A'
_computing_data_collection 'APEX2 v2012.2'
_computing_data_reduction 'SAINT V7.68A'
_computing_molecular_graphics 'XSHELL in SHELXTL-97'
_computing_structure_refinement 'SHELXL-2013 (Sheldrick, 2013)'
_computing_structure_solution 'SHELXS-2012 (Sheldrick, 2012)'
_diffrn_ambient_temperature 100(2)
_diffrn_measured_fraction_theta_full 1.000
_diffrn_measured_fraction_theta_max 1.000
_diffrn_measurement_device_type 'Smart APEX II Ultra'
_diffrn_measurement_method 'omega scans'
_diffrn_radiation_type MoK\a
_diffrn_radiation_wavelength 0.71073
_diffrn_reflns_av_R_equivalents 0.0912
_diffrn_reflns_av_unetI/netI 0.0528
_diffrn_reflns_Laue_measured_fraction_full 1.000
_diffrn_reflns_Laue_measured_fraction_max 1.000
_diffrn_reflns_limit_h_max 30
_diffrn_reflns_limit_h_min -30
_diffrn_reflns_limit_k_max 30
_diffrn_reflns_limit_k_min -30
_diffrn_reflns_limit_l_max 12
_diffrn_reflns_limit_l_min -12
_diffrn_reflns_number 101142
_diffrn_reflns_point_group_measured_fraction_full 1.000
_diffrn_reflns_point_group_measured_fraction_max 0.999
_diffrn_reflns_theta_full 25.242
_diffrn_reflns_theta_max 25.365
_diffrn_reflns_theta_min 1.137
_diffrn_source 'rotating anode'
_exptl_absorpt_coefficient_mu 0.767
_exptl_absorpt_correction_T_max 0.7452
_exptl_absorpt_correction_T_min 0.6849
_exptl_absorpt_correction_type multi-scan
_exptl_absorpt_process_details SADABS-2012/1
_exptl_crystal_colour blue
_exptl_crystal_density_diffrn 1.244
_exptl_crystal_description needle
_exptl_crystal_F_000 2696
_exptl_crystal_size_max 0.1
_exptl_crystal_size_mid 0.05
_exptl_crystal_size_min 0.04
_refine_diff_density_max 0.324
_refine_diff_density_min -0.269
_refine_diff_density_rms 0.052
_refine_ls_abs_structure_details
;
 Flack x determined using 4532 quotients [(I+)-(I-)]/[(I+)+(I-)]
 (Parsons and Flack (2004), Acta Cryst. A60, s61).
;
_refine_ls_abs_structure_Flack 0.011(7)
_refine_ls_extinction_method none
_refine_ls_goodness_of_fit_ref 1.022
_refine_ls_hydrogen_treatment constr
_refine_ls_matrix_type full
_refine_ls_number_parameters 746
_refine_ls_number_reflns 12397
_refine_ls_number_restraints 176
_refine_ls_restrained_S_all 1.027
_refine_ls_R_factor_all 0.0462
_refine_ls_R_factor_gt 0.0330
_refine_ls_shift/su_max 0.002
_refine_ls_shift/su_mean 0.000
_refine_ls_structure_factor_coef Fsqd
_refine_ls_weighting_details 'w=1/[\s^2^(Fo^2^)+(0.0201P)^2^+1.8688P] where P=(Fo^2^+2Fc^2^)/3'
_refine_ls_weighting_scheme calc
_refine_ls_wR_factor_gt 0.0602
_refine_ls_wR_factor_ref 0.0643
_reflns_Friedel_coverage 0.886
_reflns_Friedel_fraction_full 1.000
_reflns_Friedel_fraction_max 0.999
_reflns_number_gt 10659
_reflns_number_total 12397
_reflns_threshold_expression 'I > 2\s(I)'
_cod_data_source_file ja4123285_si_002.cif
_cod_data_source_block sad_a
_cod_original_cell_volume 6766.6(17)
_cod_database_code 4120565
_shelx_space_group_comment
;
The symmetry employed for this shelxl refinement is uniquely defined
by the following loop, which should always be used as a source of
symmetry information in preference to the above space-group names.
They are only intended as comments.
;
_shelxl_version_number 2013-4

loop_
_space_group_symop_operation_xyz
'x, y, z'
'-x, -y, z'
'y, -x, -z'
'-y, x, -z'

loop_
_atom_site_label
_atom_site_type_symbol
_atom_site_fract_x
_atom_site_fract_y
_atom_site_fract_z
_atom_site_U_iso_or_equiv
_atom_site_adp_type
_atom_site_occupancy
_atom_site_site_symmetry_order
_atom_site_calc_flag
_atom_site_refinement_flags_posn
_atom_site_refinement_flags_adp
_atom_site_refinement_flags_occupancy
_atom_site_disorder_assembly
_atom_site_disorder_group
Li1 Li 0.7607(3) 0.2106(3) 0.6213(7) 0.0257(17) Uani 1 1 d . . . . .
Co2 Co 0.88222(2) 0.23988(2) 0.60528(5) 0.01282(12) Uani 1 1 d . . . . .
Co1 Co 0.63951(2) 0.20846(2) 0.66475(5) 0.01671(13) Uani 1 1 d . . . . .
Cl1 Cl 0.89762(4) 0.32291(4) 0.53691(11) 0.0213(2) Uani 1 1 d . . . . .
Cl2 Cl 0.82895(4) 0.19110(4) 0.47057(9) 0.0191(2) Uani 1 1 d . . . . .
Cl3 Cl 0.82465(4) 0.24635(4) 0.77066(10) 0.0187(2) Uani 1 1 d . . . . .
Cl4 Cl 0.61684(4) 0.25772(4) 0.83692(10) 0.0267(2) Uani 1 1 d . . . . .
Cl5 Cl 0.70204(4) 0.14524(4) 0.70460(10) 0.0210(2) Uani 1 1 d . . . . .
Cl6 Cl 0.68945(4) 0.26147(4) 0.53509(10) 0.0228(2) Uani 1 1 d . . . . .
N1 N 0.97958(12) 0.18857(12) 0.7218(3) 0.0115(7) Uani 1 1 d . . . . .
N2 N 0.54191(12) 0.14414(12) 0.6048(3) 0.0149(7) Uani 1 1 d . . . . .
N3 N 0.73946(12) 0.32093(12) 1.0911(3) 0.0128(7) Uani 1 1 d . . . . .
C1 C 0.95346(15) 0.20270(14) 0.6215(4) 0.0124(8) Uani 1 1 d . . . . .
C2 C 0.98654(15) 0.18969(15) 0.5049(4) 0.0137(9) Uani 1 1 d . . . . .
C3 C 1.04243(15) 0.17961(16) 0.5580(4) 0.0154(9) Uani 1 1 d . . . . .
H3A H 1.0593 0.1496 0.5134 0.018 Uiso 1 1 calc R U . . .
H3B H 1.0648 0.2113 0.5471 0.018 Uiso 1 1 calc R U . . .
C4 C 1.03548(15) 0.16684(15) 0.6989(4) 0.0144(9) Uani 1 1 d . . . . .
C5 C 0.96232(16) 0.13942(16) 0.4464(4) 0.0180(9) Uani 1 1 d . . . . .
H5A H 0.9257 0.1465 0.4213 0.027 Uiso 1 1 calc R U . . .
H5B H 0.9630 0.1108 0.5089 0.027 Uiso 1 1 calc R U . . .
H5C H 0.9828 0.1290 0.3717 0.027 Uiso 1 1 calc R U . . .
C6 C 0.98611(16) 0.23368(15) 0.4058(4) 0.0180(9) Uani 1 1 d . . . . .
H6A H 1.0096 0.2241 0.3356 0.027 Uiso 1 1 calc R U . . .
H6B H 0.9984 0.2667 0.4445 0.027 Uiso 1 1 calc R U . . .
H6C H 0.9501 0.2385 0.3737 0.027 Uiso 1 1 calc R U . . .
C7 C 1.03751(16) 0.10758(15) 0.7293(4) 0.0182(9) Uani 1 1 d . . . . .
H7A H 1.0135 0.0885 0.6726 0.027 Uiso 1 1 calc R U . . .
H7B H 1.0267 0.1019 0.8174 0.027 Uiso 1 1 calc R U . . .
H7C H 1.0736 0.0945 0.7172 0.027 Uiso 1 1 calc R U . . .
C8 C 1.07652(15) 0.19514(16) 0.7807(4) 0.0186(9) Uani 1 1 d . . . . .
H8A H 1.1117 0.1811 0.7618 0.028 Uiso 1 1 calc R U . . .
H8B H 1.0684 0.1894 0.8705 0.028 Uiso 1 1 calc R U . . .
H8C H 1.0757 0.2331 0.7623 0.028 Uiso 1 1 calc R U . . .
C9 C 0.95769(14) 0.18881(15) 0.8501(4) 0.0125(8) Uani 1 1 d . . . . .
C10 C 0.92823(15) 0.14503(15) 0.8918(4) 0.0137(8) Uani 1 1 d . . . . .
C11 C 0.91088(16) 0.14513(16) 1.0169(4) 0.0189(9) Uani 1 1 d . . . . .
H11 H 0.8913 0.1158 1.0472 0.023 Uiso 1 1 calc R U . . .
C12 C 0.92128(15) 0.18660(15) 1.0986(4) 0.0184(9) Uani 1 1 d . . . . .
H12 H 0.9099 0.1853 1.1843 0.022 Uiso 1 1 calc R U . . .
C13 C 0.94867(15) 0.23012(16) 1.0532(4) 0.0171(9) Uani 1 1 d . . . . .
H13 H 0.9552 0.2590 1.1086 0.021 Uiso 1 1 calc R U . . .
C14 C 0.96676(15) 0.23271(15) 0.9293(4) 0.0140(9) Uani 1 1 d . . . . .
C15 C 0.91149(16) 0.09880(15) 0.8078(4) 0.0170(9) Uani 1 1 d . . . . .
H15 H 0.9297 0.1024 0.7241 0.020 Uiso 1 1 calc R U . . .
C16 C 0.92681(17) 0.04487(15) 0.8657(4) 0.0246(11) Uani 1 1 d . . . . .
H16A H 0.9206 0.0169 0.8034 0.037 Uiso 1 1 calc R U . . .
H16B H 0.9053 0.0383 0.9413 0.037 Uiso 1 1 calc R U . . .
H16C H 0.9643 0.0453 0.8892 0.037 Uiso 1 1 calc R U . . .
C17 C 0.85155(15) 0.10048(16) 0.7852(4) 0.0217(10) Uani 1 1 d . . . . .
H17A H 0.8422 0.1337 0.7432 0.033 Uiso 1 1 calc R U . . .
H17B H 0.8331 0.0981 0.8666 0.033 Uiso 1 1 calc R U . . .
H17C H 0.8412 0.0707 0.7313 0.033 Uiso 1 1 calc R U . . .
C18 C 0.99214(15) 0.28422(15) 0.8842(4) 0.0175(9) Uani 1 1 d . . . . .
H18 H 1.0051 0.2791 0.7955 0.021 Uiso 1 1 calc R U . . .
C19 C 0.95053(17) 0.32815(16) 0.8838(4) 0.0229(10) Uani 1 1 d . . . . .
H19A H 0.9658 0.3603 0.8473 0.034 Uiso 1 1 calc R U . . .
H19B H 0.9391 0.3352 0.9708 0.034 Uiso 1 1 calc R U . . .
H19C H 0.9201 0.3170 0.8329 0.034 Uiso 1 1 calc R U . . .
C20 C 1.03897(17) 0.30015(18) 0.9672(5) 0.0273(11) Uani 1 1 d . . . . .
H20A H 1.0642 0.2709 0.9716 0.041 Uiso 1 1 calc R U . . .
H20B H 1.0264 0.3086 1.0527 0.041 Uiso 1 1 calc R U . . .
H20C H 1.0563 0.3312 0.9306 0.041 Uiso 1 1 calc R U . . .
C21 C 0.56842(15) 0.18765(15) 0.5892(4) 0.0155(9) Uani 1 1 d . . . . .
C22 C 0.53403(15) 0.22678(15) 0.5163(4) 0.0176(9) Uani 1 1 d . . . . .
C23 C 0.47780(15) 0.20366(16) 0.5285(4) 0.0205(10) Uani 1 1 d . . . . .
H23A H 0.4582 0.2218 0.5970 0.025 Uiso 1 1 calc R U . . .
H23B H 0.4582 0.2082 0.4482 0.025 Uiso 1 1 calc R U . . .
C24 C 0.48395(15) 0.14500(16) 0.5594(4) 0.0182(9) Uani 1 1 d . . . . .
C25 C 0.55433(17) 0.22651(17) 0.3781(4) 0.0258(10) Uani 1 1 d . . . . .
H25A H 0.5504 0.1910 0.3423 0.039 Uiso 1 1 calc R U . . .
H25B H 0.5917 0.2366 0.3767 0.039 Uiso 1 1 calc R U . . .
H25C H 0.5338 0.2517 0.3276 0.039 Uiso 1 1 calc R U . . .
C26 C 0.53772(17) 0.28271(16) 0.5679(4) 0.0252(11) Uani 1 1 d . . . . .
H26A H 0.5738 0.2960 0.5565 0.038 Uiso 1 1 calc R U . . .
H26B H 0.5288 0.2827 0.6582 0.038 Uiso 1 1 calc R U . . .
H26C H 0.5130 0.3055 0.5221 0.038 Uiso 1 1 calc R U . . .
C27 C 0.44728(16) 0.12746(17) 0.6661(4) 0.0255(10) Uani 1 1 d . . . . .
H27A H 0.4105 0.1295 0.6373 0.038 Uiso 1 1 calc R U . . .
H27B H 0.4522 0.1506 0.7396 0.038 Uiso 1 1 calc R U . . .
H27C H 0.4556 0.0910 0.6899 0.038 Uiso 1 1 calc R U . . .
C28 C 0.47561(16) 0.10806(17) 0.4472(4) 0.0237(10) Uani 1 1 d . . . . .
H28A H 0.4386 0.1095 0.4204 0.035 Uiso 1 1 calc R U . . .
H28B H 0.4846 0.0719 0.4721 0.035 Uiso 1 1 calc R U . . .
H28C H 0.4983 0.1191 0.3768 0.035 Uiso 1 1 calc R U . . .
C29 C 0.56540(14) 0.09538(15) 0.6543(4) 0.0149(9) Uani 1 1 d . . . . .
C30 C 0.56191(15) 0.08333(16) 0.7840(4) 0.0173(9) Uani 1 1 d . . . . .
C31 C 0.58356(15) 0.03567(16) 0.8235(4) 0.0196(9) Uani 1 1 d . . . . .
H31 H 0.5813 0.0263 0.9105 0.024 Uiso 1 1 calc R U . . .
C32 C 0.60812(16) 0.00156(16) 0.7411(4) 0.0214(10) Uani 1 1 d . . . . .
H32 H 0.6221 -0.0309 0.7710 0.026 Uiso 1 1 calc R U . . .
C33 C 0.61234(15) 0.01494(16) 0.6141(4) 0.0191(9) Uani 1 1 d . . . . .
H33 H 0.6299 -0.0084 0.5577 0.023 Uiso 1 1 calc R U . . .
C34 C 0.59142(15) 0.06184(15) 0.5678(4) 0.0150(9) Uani 1 1 d . . . . .
C35 C 0.53965(16) 0.12037(17) 0.8847(4) 0.0226(10) Uani 1 1 d . . . . .
H35 H 0.5257 0.1527 0.8418 0.027 Uiso 1 1 calc R U . . .
C36 C 0.58297(17) 0.13695(18) 0.9781(4) 0.0296(11) Uani 1 1 d . . . . .
H36A H 0.6133 0.1508 0.9310 0.044 Uiso 1 1 calc R U . . .
H36B H 0.5940 0.1063 1.0282 0.044 Uiso 1 1 calc R U . . .
H36C H 0.5693 0.1644 1.0347 0.044 Uiso 1 1 calc R U . . .
C37 C 0.49420(18) 0.09433(19) 0.9594(4) 0.0326(12) Uani 1 1 d . . . . .
H37A H 0.4665 0.0831 0.9004 0.049 Uiso 1 1 calc R U . . .
H37B H 0.4795 0.1198 1.0198 0.049 Uiso 1 1 calc R U . . .
H37C H 0.5077 0.0636 1.0054 0.049 Uiso 1 1 calc R U . . .
C38 C 0.60047(16) 0.07493(16) 0.4284(4) 0.0185(9) Uani 1 1 d . . . . .
H38 H 0.5807 0.1081 0.4082 0.022 Uiso 1 1 calc R U . . .
C39 C 0.65947(16) 0.08466(17) 0.4021(4) 0.0243(10) Uani 1 1 d . . . . .
H39A H 0.6642 0.0946 0.3131 0.036 Uiso 1 1 calc R U . . .
H39B H 0.6795 0.0524 0.4199 0.036 Uiso 1 1 calc R U . . .
H39C H 0.6723 0.1132 0.4567 0.036 Uiso 1 1 calc R U . . .
C40 C 0.58060(17) 0.03141(17) 0.3406(4) 0.0257(10) Uani 1 1 d . . . . .
H40A H 0.5831 0.0433 0.2524 0.039 Uiso 1 1 calc R U . . .
H40B H 0.5437 0.0233 0.3609 0.039 Uiso 1 1 calc R U . . .
H40C H 0.6022 -0.0003 0.3521 0.039 Uiso 1 1 calc R U . . .
C41 C 0.71312(16) 0.28015(15) 1.0561(4) 0.0156(9) Uani 1 1 d . . . . .
H41 H 0.6832 0.2821 1.0019 0.019 Uiso 1 1 calc R U . . .
C42 C 0.73373(16) 0.22922(15) 1.1081(4) 0.0184(9) Uani 1 1 d . . . . .
C43 C 0.78759(18) 0.24641(15) 1.1621(5) 0.0280(11) Uani 1 1 d . . . . .
H43A H 0.7934 0.2300 1.2461 0.034 Uiso 1 1 calc R U . . .
H43B H 0.8164 0.2350 1.1048 0.034 Uiso 1 1 calc R U . . .
C44 C 0.78744(16) 0.30685(15) 1.1745(4) 0.0181(9) Uani 1 1 d . . . . .
C45 C 0.6944(2) 0.21058(18) 1.2083(5) 0.0355(12) Uani 1 1 d . . . . .
H45A H 0.6599 0.2048 1.1688 0.053 Uiso 1 1 calc R U . . .
H45B H 0.6912 0.2375 1.2746 0.053 Uiso 1 1 calc R U . . .
H45C H 0.7070 0.1775 1.2458 0.053 Uiso 1 1 calc R U . . .
C46 C 0.73938(18) 0.18688(16) 1.0070(4) 0.0251(11) Uani 1 1 d . . . . .
H46A H 0.7046 0.1789 0.9709 0.038 Uiso 1 1 calc R U . . .
H46B H 0.7542 0.1548 1.0450 0.038 Uiso 1 1 calc R U . . .
H46C H 0.7629 0.1996 0.9399 0.038 Uiso 1 1 calc R U . . .
C47 C 0.77856(17) 0.32738(17) 1.3075(4) 0.0233(10) Uani 1 1 d . . . . .
H47A H 0.7735 0.3657 1.3048 0.035 Uiso 1 1 calc R U . . .
H47B H 0.8093 0.3191 1.3601 0.035 Uiso 1 1 calc R U . . .
H47C H 0.7471 0.3106 1.3436 0.035 Uiso 1 1 calc R U . . .
C48 C 0.83716(15) 0.33111(17) 1.1184(4) 0.0243(10) Uani 1 1 d . . . . .
H48A H 0.8429 0.3170 1.0330 0.036 Uiso 1 1 calc R U . . .
H48B H 0.8675 0.3224 1.1720 0.036 Uiso 1 1 calc R U . . .
H48C H 0.8331 0.3696 1.1139 0.036 Uiso 1 1 calc R U . . .
C49 C 0.72446(16) 0.37567(15) 1.0666(4) 0.0169(9) Uani 1 1 d . . . . .
C50 C 0.68866(16) 0.39933(16) 1.1511(4) 0.0187(9) Uani 1 1 d . . . . .
C51 C 0.68094(17) 0.45387(16) 1.1378(4) 0.0235(10) Uani 1 1 d . . . . .
H51 H 0.6576 0.4717 1.1937 0.028 Uiso 1 1 calc R U . . .
C52 C 0.70695(17) 0.48202(17) 1.0442(4) 0.0247(10) Uani 1 1 d . . . . .
H52 H 0.7031 0.5193 1.0399 0.030 Uiso 1 1 calc R U . . .
C53 C 0.73845(17) 0.45630(16) 0.9570(4) 0.0236(10) Uani 1 1 d . . . . .
H53 H 0.7542 0.4759 0.8903 0.028 Uiso 1 1 calc R U . . .
C54 C 0.74767(16) 0.40209(16) 0.9648(4) 0.0191(9) Uani 1 1 d . . . . .
C55 C 0.65480(17) 0.36876(17) 1.2442(4) 0.0242(10) Uani 1 1 d . . . . .
H55 H 0.6709 0.3330 1.2554 0.029 Uiso 1 1 calc R U . . .
C56 C 0.6513(2) 0.39495(18) 1.3749(4) 0.0348(12) Uani 1 1 d . . . . .
H56A H 0.6869 0.4039 1.4045 0.052 Uiso 1 1 calc R U . . .
H56B H 0.6347 0.3705 1.4349 0.052 Uiso 1 1 calc R U . . .
H56C H 0.6300 0.4272 1.3688 0.052 Uiso 1 1 calc R U . . .
C57 C 0.59937(18) 0.36135(19) 1.1876(5) 0.0376(13) Uani 1 1 d . . . . .
H57A H 0.5831 0.3960 1.1735 0.056 Uiso 1 1 calc R U . . .
H57B H 0.5775 0.3408 1.2464 0.056 Uiso 1 1 calc R U . . .
H57C H 0.6021 0.3425 1.1067 0.056 Uiso 1 1 calc R U . . .
C58 C 0.77584(16) 0.37365(16) 0.8571(4) 0.0193(10) Uani 1 1 d . . . . .
H58 H 0.7844 0.3371 0.8864 0.023 Uiso 1 1 calc R U . . .
C59 C 0.73788(18) 0.36919(17) 0.7447(4) 0.0271(11) Uani 1 1 d . . . . .
H59A H 0.7552 0.3500 0.6755 0.041 Uiso 1 1 calc R U . . .
H59B H 0.7281 0.4046 0.7157 0.041 Uiso 1 1 calc R U . . .
H59C H 0.7061 0.3501 0.7710 0.041 Uiso 1 1 calc R U . . .
C60 C 0.82714(16) 0.40002(17) 0.8165(4) 0.0247(10) Uani 1 1 d . . . . .
H60A H 0.8440 0.3789 0.7499 0.037 Uiso 1 1 calc R U . . .
H60B H 0.8509 0.4026 0.8895 0.037 Uiso 1 1 calc R U . . .
H60C H 0.8196 0.4355 0.7841 0.037 Uiso 1 1 calc R U . . .
O1 O 0.57218(17) 0.51341(16) 1.2590(4) 0.0627(11) Uani 1 1 d D U . . .
C61 C 0.5586(5) 0.5392(4) 1.1429(9) 0.060(3) Uani 0.682(14) 1 d D U P A 1
H61A H 0.5199 0.5420 1.1316 0.072 Uiso 0.682(14) 1 calc R U P A 1
H61B H 0.5743 0.5213 1.0685 0.072 Uiso 0.682(14) 1 calc R U P A 1
C62 C 0.5842(5) 0.5931(4) 1.1680(8) 0.056(2) Uani 0.682(14) 1 d D U P A 1
H62A H 0.5731 0.6200 1.1053 0.067 Uiso 0.682(14) 1 calc R U P A 1
H62B H 0.6232 0.5909 1.1708 0.067 Uiso 0.682(14) 1 calc R U P A 1
C63 C 0.5592(6) 0.6036(4) 1.3047(9) 0.062(3) Uani 0.682(14) 1 d D U P A 1
H63A H 0.5804 0.6291 1.3544 0.075 Uiso 0.682(14) 1 calc R U P A 1
H63B H 0.5223 0.6163 1.2988 0.075 Uiso 0.682(14) 1 calc R U P A 1
C64 C 0.5621(3) 0.5486(2) 1.3595(5) 0.0578(16) Uani 1 1 d D U . . .
H64A H 0.5907 0.5465 1.4231 0.069 Uiso 0.682(14) 1 calc R U P A 1
H64B H 0.5284 0.5394 1.4014 0.069 Uiso 0.682(14) 1 calc R U P A 1
H64C H 0.5815 0.5380 1.4369 0.069 Uiso 0.318(14) 1 calc R U P A 2
H64D H 0.5239 0.5504 1.3787 0.069 Uiso 0.318(14) 1 calc R U P A 2
C61' C 0.5819(11) 0.5490(8) 1.1465(18) 0.063(4) Uani 0.318(14) 1 d D U P A 2
H61C H 0.6203 0.5547 1.1346 0.075 Uiso 0.318(14) 1 calc R U P A 2
H61D H 0.5674 0.5329 1.0685 0.075 Uiso 0.318(14) 1 calc R U P A 2
C62' C 0.5549(11) 0.6002(7) 1.1739(18) 0.059(3) Uani 0.318(14) 1 d D U P A 2
H62C H 0.5159 0.5974 1.1781 0.071 Uiso 0.318(14) 1 calc R U P A 2
H62D H 0.5658 0.6294 1.1172 0.071 Uiso 0.318(14) 1 calc R U P A 2
C63' C 0.5825(10) 0.6015(7) 1.3082(18) 0.053(4) Uani 0.318(14) 1 d D U P A 2
H63C H 0.6215 0.6021 1.3013 0.063 Uiso 0.318(14) 1 calc R U P A 2
H63D H 0.5704 0.6317 1.3602 0.063 Uiso 0.318(14) 1 calc R U P A 2

loop_
_atom_site_aniso_label
_atom_site_aniso_U_11
_atom_site_aniso_U_22
_atom_site_aniso_U_33
_atom_site_aniso_U_23
_atom_site_aniso_U_13
_atom_site_aniso_U_12
Li1 0.018(4) 0.034(4) 0.026(4) -0.002(4) -0.005(3) -0.002(3)
Co2 0.0113(3) 0.0128(3) 0.0144(3) 0.0007(2) -0.0007(2) 0.0002(2)
Co1 0.0123(3) 0.0199(3) 0.0180(3) -0.0018(2) 0.0000(2) -0.0019(2)
Cl1 0.0214(5) 0.0144(5) 0.0282(6) 0.0043(4) 0.0036(5) 0.0002(4)
Cl2 0.0167(5) 0.0227(5) 0.0178(5) -0.0033(4) -0.0028(4) -0.0013(4)
Cl3 0.0174(5) 0.0192(5) 0.0195(5) -0.0029(4) 0.0029(4) -0.0019(4)
Cl4 0.0204(6) 0.0359(6) 0.0236(5) -0.0102(5) -0.0021(5) 0.0025(5)
Cl5 0.0161(5) 0.0225(6) 0.0244(6) 0.0006(4) -0.0021(4) -0.0005(4)
Cl6 0.0180(5) 0.0256(6) 0.0247(6) 0.0038(5) 0.0004(5) -0.0031(4)
N1 0.0083(16) 0.0106(17) 0.0154(18) -0.0007(14) 0.0016(14) -0.0010(13)
N2 0.0103(17) 0.0183(18) 0.0159(18) -0.0013(15) -0.0015(15) 0.0025(14)
N3 0.0150(17) 0.0113(17) 0.0122(17) 0.0004(14) -0.0009(14) -0.0004(14)
C1 0.017(2) 0.0070(19) 0.014(2) 0.0027(16) 0.0014(17) -0.0030(16)
C2 0.014(2) 0.013(2) 0.014(2) -0.0007(17) 0.0008(17) 0.0032(17)
C3 0.015(2) 0.016(2) 0.015(2) -0.0010(17) 0.0022(17) 0.0034(17)
C4 0.010(2) 0.017(2) 0.016(2) -0.0014(17) -0.0020(17) 0.0034(17)
C5 0.016(2) 0.022(2) 0.016(2) -0.0044(18) -0.0008(18) 0.0016(18)
C6 0.020(2) 0.022(2) 0.012(2) 0.0006(19) 0.0048(18) 0.0012(18)
C7 0.019(2) 0.015(2) 0.020(2) -0.0017(18) 0.0007(19) 0.0054(18)
C8 0.013(2) 0.023(2) 0.020(2) -0.0040(19) -0.0033(18) 0.0031(18)
C9 0.0090(19) 0.019(2) 0.010(2) -0.0010(17) -0.0005(16) 0.0058(16)
C10 0.012(2) 0.014(2) 0.015(2) 0.0013(18) -0.0036(17) 0.0019(16)
C11 0.018(2) 0.015(2) 0.024(2) 0.0028(19) -0.0009(19) -0.0010(18)
C12 0.023(2) 0.020(2) 0.012(2) 0.0015(18) 0.0036(19) 0.0005(18)
C13 0.019(2) 0.016(2) 0.016(2) -0.0030(17) -0.0019(18) -0.0001(18)
C14 0.010(2) 0.014(2) 0.018(2) 0.0029(17) -0.0034(16) 0.0014(16)
C15 0.024(2) 0.011(2) 0.016(2) 0.0015(17) -0.0013(18) -0.0010(17)
C16 0.029(3) 0.014(2) 0.030(3) -0.0036(19) -0.005(2) -0.0006(19)
C17 0.022(2) 0.019(2) 0.025(2) -0.0026(19) -0.002(2) -0.0049(18)
C18 0.018(2) 0.018(2) 0.016(2) -0.0030(18) 0.0039(18) -0.0048(17)
C19 0.026(2) 0.020(2) 0.023(2) 0.0018(19) 0.004(2) -0.0014(19)
C20 0.022(2) 0.029(3) 0.031(3) -0.013(2) 0.005(2) -0.008(2)
C21 0.017(2) 0.015(2) 0.014(2) -0.0020(17) 0.0029(18) 0.0028(17)
C22 0.015(2) 0.016(2) 0.022(2) 0.0005(18) -0.0026(18) 0.0006(18)
C23 0.014(2) 0.023(2) 0.025(2) 0.004(2) -0.0031(19) 0.0046(18)
C24 0.009(2) 0.021(2) 0.025(2) 0.0006(19) -0.0042(17) 0.0019(17)
C25 0.025(2) 0.031(3) 0.022(3) 0.005(2) -0.002(2) 0.000(2)
C26 0.025(2) 0.017(2) 0.034(3) 0.000(2) -0.002(2) 0.0013(19)
C27 0.013(2) 0.029(3) 0.035(3) 0.002(2) 0.001(2) -0.0009(19)
C28 0.015(2) 0.025(2) 0.031(3) 0.000(2) -0.007(2) 0.0009(19)
C29 0.0077(19) 0.017(2) 0.020(2) 0.0026(18) -0.0015(17) 0.0007(16)
C30 0.010(2) 0.021(2) 0.021(2) 0.0008(19) -0.0004(18) -0.0038(17)
C31 0.019(2) 0.022(2) 0.018(2) 0.0048(19) -0.0052(19) -0.0057(18)
C32 0.018(2) 0.017(2) 0.029(3) 0.003(2) -0.004(2) -0.0009(18)
C33 0.017(2) 0.015(2) 0.024(2) -0.0051(19) 0.0013(19) 0.0013(18)
C34 0.011(2) 0.015(2) 0.019(2) -0.0020(17) -0.0008(17) -0.0049(16)
C35 0.021(2) 0.028(2) 0.018(2) 0.000(2) 0.002(2) 0.0022(19)
C36 0.028(3) 0.036(3) 0.025(3) -0.008(2) -0.001(2) 0.004(2)
C37 0.027(3) 0.046(3) 0.025(3) 0.000(2) 0.008(2) 0.004(2)
C38 0.017(2) 0.018(2) 0.020(2) -0.0002(18) 0.0006(18) 0.0022(18)
C39 0.024(2) 0.026(2) 0.022(2) 0.004(2) 0.003(2) -0.0021(19)
C40 0.027(2) 0.027(2) 0.023(2) -0.006(2) -0.002(2) -0.002(2)
C41 0.017(2) 0.019(2) 0.011(2) -0.0009(17) 0.0011(17) -0.0008(18)
C42 0.023(2) 0.013(2) 0.019(2) -0.0012(19) -0.0023(19) -0.0013(18)
C43 0.035(3) 0.014(2) 0.036(3) 0.003(2) -0.013(2) 0.000(2)
C44 0.019(2) 0.019(2) 0.016(2) 0.0024(18) -0.0074(19) -0.0015(17)
C45 0.053(3) 0.024(3) 0.029(3) 0.000(2) 0.015(3) -0.007(2)
C46 0.032(3) 0.015(2) 0.028(3) 0.0013(19) 0.003(2) 0.0005(19)
C47 0.020(2) 0.029(3) 0.021(2) 0.001(2) -0.0022(19) -0.0086(19)
C48 0.016(2) 0.034(3) 0.023(2) -0.002(2) 0.0002(19) 0.0006(19)
C49 0.018(2) 0.012(2) 0.020(2) -0.0020(18) -0.0013(17) -0.0008(17)
C50 0.019(2) 0.018(2) 0.019(2) -0.0022(18) -0.0020(18) 0.0019(18)
C51 0.029(3) 0.018(2) 0.024(3) -0.0053(19) 0.002(2) 0.0027(19)
C52 0.035(3) 0.011(2) 0.029(3) -0.001(2) 0.003(2) 0.0035(19)
C53 0.032(3) 0.016(2) 0.023(2) 0.0051(19) 0.004(2) -0.0017(19)
C54 0.021(2) 0.017(2) 0.019(2) 0.0000(19) 0.0005(19) -0.0008(18)
C55 0.023(2) 0.021(2) 0.028(3) 0.000(2) 0.006(2) 0.0024(19)
C56 0.049(3) 0.026(3) 0.030(3) 0.000(2) 0.016(2) 0.005(2)
C57 0.025(3) 0.036(3) 0.052(4) 0.004(3) 0.003(2) -0.003(2)
C58 0.027(2) 0.014(2) 0.017(2) -0.0002(18) -0.0007(18) -0.0027(18)
C59 0.032(3) 0.022(2) 0.027(3) -0.003(2) 0.003(2) -0.001(2)
C60 0.027(2) 0.023(2) 0.025(3) -0.001(2) 0.003(2) 0.0013(19)
O1 0.076(3) 0.050(2) 0.062(3) -0.002(2) 0.010(2) 0.020(2)
C61 0.062(6) 0.065(5) 0.054(4) -0.011(4) -0.008(4) 0.018(4)
C62 0.068(6) 0.060(4) 0.040(4) 0.002(4) -0.003(4) 0.003(4)
C63 0.095(7) 0.048(4) 0.044(4) 0.000(3) -0.014(5) 0.009(4)
C64 0.075(4) 0.050(3) 0.049(3) 0.001(3) 0.012(3) 0.003(3)
C61' 0.074(8) 0.061(6) 0.053(6) 0.001(5) 0.007(6) 0.019(6)
C62' 0.075(7) 0.056(5) 0.047(5) -0.001(5) -0.002(6) 0.012(6)
C63' 0.066(8) 0.049(5) 0.043(6) 0.004(5) 0.000(6) 0.003(6)

loop_
_atom_type_symbol
_atom_type_description
_atom_type_scat_dispersion_real
_atom_type_scat_dispersion_imag
_atom_type_scat_source
C C 0.0033 0.0016 'International Tables Vol C Tables 4.2.6.8 and 6.1.1.4'
H H 0.0000 0.0000 'International Tables Vol C Tables 4.2.6.8 and 6.1.1.4'
Li Li -0.0003 0.0001 'International Tables Vol C Tables 4.2.6.8 and 6.1.1.4'
N N 0.0061 0.0033 'International Tables Vol C Tables 4.2.6.8 and 6.1.1.4'
O O 0.0106 0.0060 'International Tables Vol C Tables 4.2.6.8 and 6.1.1.4'
Cl Cl 0.1484 0.1585 'International Tables Vol C Tables 4.2.6.8 and 6.1.1.4'
Co Co 0.3494 0.9721 'International Tables Vol C Tables 4.2.6.8 and 6.1.1.4'

loop_
_geom_angle_atom_site_label_1
_geom_angle_atom_site_label_2
_geom_angle_atom_site_label_3
_geom_angle
Cl5 Li1 Cl6 92.6(2)
Cl5 Li1 Cl2 123.3(3)
Cl6 Li1 Cl2 113.6(3)
Cl5 Li1 Cl3 115.6(3)
Cl6 Li1 Cl3 123.1(3)
Cl2 Li1 Cl3 91.5(2)
Cl5 Li1 Co1 47.13(13)
Cl6 Li1 Co1 47.25(13)
Cl2 Li1 Co1 143.8(3)
Cl3 Li1 Co1 124.7(3)
Cl5 Li1 Co2 141.7(3)
Cl6 Li1 Co2 125.8(3)
Cl2 Li1 Co2 46.65(12)
Cl3 Li1 Co2 45.70(12)
Co1 Li1 Co2 166.4(3)
C1 Co2 Cl1 107.68(10)
C1 Co2 Cl3 122.26(11)
Cl1 Co2 Cl3 106.76(4)
C1 Co2 Cl2 108.67(11)
Cl1 Co2 Cl2 113.65(4)
Cl3 Co2 Cl2 97.80(4)
C1 Co2 Li1 138.18(17)
Cl1 Co2 Li1 113.75(14)
Cl3 Co2 Li1 49.85(14)
Cl2 Co2 Li1 48.91(14)
C21 Co1 Cl4 103.36(11)
C21 Co1 Cl5 120.12(11)
Cl4 Co1 Cl5 114.24(4)
C21 Co1 Cl6 113.85(12)
Cl4 Co1 Cl6 107.10(5)
Cl5 Co1 Cl6 97.88(4)
C21 Co1 Li1 145.10(18)
Cl4 Co1 Li1 110.95(14)
Cl5 Co1 Li1 49.88(14)
Cl6 Co1 Li1 50.00(14)
Co2 Cl2 Li1 84.44(17)
Co2 Cl3 Li1 84.45(18)
Co1 Cl5 Li1 82.99(18)
Co1 Cl6 Li1 82.75(18)
C1 N1 C9 124.1(3)
C1 N1 C4 116.1(3)
C9 N1 C4 119.7(3)
C21 N2 C29 123.3(3)
C21 N2 C24 116.1(3)
C29 N2 C24 120.5(3)
C41 N3 C49 125.3(3)
C41 N3 C44 112.8(3)
C49 N3 C44 121.7(3)
N1 C1 C2 108.6(3)
N1 C1 Co2 130.2(3)
C2 C1 Co2 121.1(3)
C1 C2 C6 113.0(3)
C1 C2 C5 106.4(3)
C6 C2 C5 108.9(3)
C1 C2 C3 104.3(3)
C6 C2 C3 112.1(3)
C5 C2 C3 111.9(3)
C4 C3 C2 106.4(3)
C8 C4 C3 111.8(3)
C8 C4 C7 108.5(3)
C3 C4 C7 113.9(3)
C8 C4 N1 111.7(3)
C3 C4 N1 100.5(3)
C7 C4 N1 110.3(3)
C10 C9 C14 121.5(4)
C10 C9 N1 119.2(3)
C14 C9 N1 119.4(3)
C11 C10 C9 117.6(4)
C11 C10 C15 117.7(3)
C9 C10 C15 124.7(4)
C12 C11 C10 122.2(4)
C11 C12 C13 118.9(4)
C12 C13 C14 121.9(4)
C13 C14 C9 117.9(4)
C13 C14 C18 118.2(4)
C9 C14 C18 123.8(3)
C10 C15 C17 110.0(3)
C10 C15 C16 112.2(3)
C17 C15 C16 109.5(3)
C20 C18 C14 111.9(3)
C20 C18 C19 110.1(3)
C14 C18 C19 109.3(3)
N2 C21 C22 108.6(3)
N2 C21 Co1 128.7(3)
C22 C21 Co1 122.2(3)
C26 C22 C21 112.9(3)
C26 C22 C23 112.3(3)
C21 C22 C23 103.8(3)
C26 C22 C25 108.7(3)
C21 C22 C25 106.4(3)
C23 C22 C25 112.6(3)
C24 C23 C22 107.0(3)
C28 C24 C27 108.1(3)
C28 C24 C23 114.6(4)
C27 C24 C23 112.2(3)
C28 C24 N2 111.3(3)
C27 C24 N2 110.2(3)
C23 C24 N2 100.2(3)
C30 C29 C34 121.9(4)
C30 C29 N2 120.3(3)
C34 C29 N2 117.8(3)
C31 C30 C29 117.1(4)
C31 C30 C35 118.1(4)
C29 C30 C35 124.6(4)
C32 C31 C30 122.3(4)
C31 C32 C33 119.5(4)
C32 C33 C34 121.3(4)
C33 C34 C29 117.8(4)
C33 C34 C38 117.9(4)
C29 C34 C38 124.3(4)
C30 C35 C36 110.6(3)
C30 C35 C37 111.6(4)
C36 C35 C37 108.8(4)
C40 C38 C34 112.3(3)
C40 C38 C39 109.1(3)
C34 C38 C39 110.7(3)
N3 C41 C42 114.0(4)
C41 C42 C46 112.5(3)
C41 C42 C45 107.1(3)
C46 C42 C45 109.2(3)
C41 C42 C43 101.6(3)
C46 C42 C43 112.1(4)
C45 C42 C43 114.1(4)
C44 C43 C42 108.1(3)
C47 C44 C48 110.2(3)
C47 C44 C43 114.9(4)
C48 C44 C43 111.6(4)
C47 C44 N3 109.4(3)
C48 C44 N3 109.7(3)
C43 C44 N3 100.6(3)
C54 C49 C50 123.8(4)
C54 C49 N3 118.8(3)
C50 C49 N3 117.4(3)
C51 C50 C49 116.5(4)
C51 C50 C55 119.2(4)
C49 C50 C55 123.9(4)
C52 C51 C50 120.8(4)
C53 C52 C51 120.5(4)
C52 C53 C54 121.4(4)
C53 C54 C49 116.5(4)
C53 C54 C58 120.0(4)
C49 C54 C58 123.0(3)
C50 C55 C56 113.3(4)
C50 C55 C57 109.1(4)
C56 C55 C57 110.5(4)
C60 C58 C54 113.7(3)
C60 C58 C59 110.5(3)
C54 C58 C59 108.6(3)
C64 O1 C61 108.2(5)
C64 O1 C61' 104.1(9)
O1 C61 C62 99.0(7)
C61 C62 C63 97.9(9)
C64 C63 C62 99.9(7)
O1 C64 C63 107.7(5)
O1 C64 C63' 103.1(9)
C62' C61' O1 106.9(14)
C61' C62' C63' 89.3(16)
C64 C63' C62' 98.6(13)

loop_
_geom_bond_atom_site_label_1
_geom_bond_atom_site_label_2
_geom_bond_distance
Li1 Cl5 2.390(7)
Li1 Cl6 2.396(7)
Li1 Cl2 2.401(7)
Li1 Cl3 2.435(7)
Li1 Co1 3.102(7)
Li1 Co2 3.171(7)
Co2 C1 2.042(4)
Co2 Cl1 2.2568(11)
Co2 Cl3 2.2799(11)
Co2 Cl2 2.3167(11)
Co1 C21 2.038(4)
Co1 Cl4 2.2773(12)
Co1 Cl5 2.2907(12)
Co1 Cl6 2.2964(12)
N1 C1 1.298(5)
N1 C9 1.463(5)
N1 C4 1.538(5)
N2 C21 1.301(5)
N2 C29 1.466(5)
N2 C24 1.544(5)
N3 C41 1.284(5)
N3 C49 1.460(5)
N3 C44 1.542(5)
C1 C2 1.525(5)
C2 C6 1.528(5)
C2 C5 1.542(5)
C2 C3 1.543(5)
C3 C4 1.532(5)
C4 C8 1.529(5)
C4 C7 1.535(5)
C9 C10 1.407(5)
C9 C14 1.410(5)
C10 C11 1.391(6)
C10 C15 1.528(5)
C11 C12 1.384(6)
C12 C13 1.387(6)
C13 C14 1.388(5)
C14 C18 1.530(5)
C15 C17 1.537(5)
C15 C16 1.546(5)
C18 C20 1.529(6)
C18 C19 1.532(5)
C21 C22 1.527(5)
C22 C26 1.520(5)
C22 C23 1.545(5)
C22 C25 1.547(6)
C23 C24 1.529(5)
C24 C28 1.524(6)
C24 C27 1.525(6)
C29 C30 1.406(6)
C29 C34 1.410(5)
C30 C31 1.390(5)
C30 C35 1.525(6)
C31 C32 1.374(6)
C32 C33 1.386(6)
C33 C34 1.389(5)
C34 C38 1.526(5)
C35 C36 1.533(6)
C35 C37 1.543(6)
C38 C40 1.525(6)
C38 C39 1.539(6)
C41 C42 1.496(5)
C42 C46 1.520(6)
C42 C45 1.526(6)
C42 C43 1.541(6)
C43 C44 1.536(5)
C44 C47 1.513(6)
C44 C48 1.521(6)
C49 C54 1.395(6)
C49 C50 1.406(6)
C50 C51 1.402(6)
C50 C55 1.516(6)
C51 C52 1.385(6)
C52 C53 1.381(6)
C53 C54 1.395(5)
C54 C58 1.523(6)
C55 C56 1.533(6)
C55 C57 1.537(6)
C58 C60 1.522(6)
C58 C59 1.531(6)
O1 C64 1.408(6)
O1 C61 1.430(9)
O1 C61' 1.511(17)
C61 C62 1.535(12)
C62 C63 1.598(13)
C63 C64 1.510(10)
C64 C63' 1.534(17)
C61' C62' 1.495(19)
C62' C63' 1.58(2)

loop_
_geom_torsion_atom_site_label_1
_geom_torsion_atom_site_label_2
_geom_torsion_atom_site_label_3
_geom_torsion_atom_site_label_4
_geom_torsion
C9 N1 C1 C2 -172.0(3)
C4 N1 C1 C2 3.6(4)
C9 N1 C1 Co2 11.2(5)
C4 N1 C1 Co2 -173.2(3)
N1 C1 C2 C6 -137.0(3)
Co2 C1 C2 C6 40.1(4)
N1 C1 C2 C5 103.4(4)
Co2 C1 C2 C5 -79.4(3)
N1 C1 C2 C3 -15.0(4)
Co2 C1 C2 C3 162.1(2)
C1 C2 C3 C4 20.6(4)
C6 C2 C3 C4 143.2(3)
C5 C2 C3 C4 -94.1(4)
C2 C3 C4 C8 -136.5(3)
C2 C3 C4 C7 100.1(4)
C2 C3 C4 N1 -17.9(4)
C1 N1 C4 C8 128.1(4)
C9 N1 C4 C8 -56.1(4)
C1 N1 C4 C3 9.4(4)
C9 N1 C4 C3 -174.8(3)
C1 N1 C4 C7 -111.2(4)
C9 N1 C4 C7 64.6(4)
C1 N1 C9 C10 84.4(5)
C4 N1 C9 C10 -91.0(4)
C1 N1 C9 C14 -95.9(4)
C4 N1 C9 C14 88.6(4)
C14 C9 C10 C11 -3.7(5)
N1 C9 C10 C11 176.0(3)
C14 C9 C10 C15 172.9(3)
N1 C9 C10 C15 -7.4(5)
C9 C10 C11 C12 0.7(6)
C15 C10 C11 C12 -176.2(4)
C10 C11 C12 C13 1.8(6)
C11 C12 C13 C14 -1.3(6)
C12 C13 C14 C9 -1.6(6)
C12 C13 C14 C18 174.5(4)
C10 C9 C14 C13 4.1(5)
N1 C9 C14 C13 -175.5(3)
C10 C9 C14 C18 -171.8(3)
N1 C9 C14 C18 8.6(5)
C11 C10 C15 C17 67.1(4)
C9 C10 C15 C17 -109.5(4)
C11 C10 C15 C16 -55.1(5)
C9 C10 C15 C16 128.3(4)
C13 C14 C18 C20 56.8(5)
C9 C14 C18 C20 -127.3(4)
C13 C14 C18 C19 -65.4(5)
C9 C14 C18 C19 110.5(4)
C29 N2 C21 C22 170.7(3)
C24 N2 C21 C22 -5.3(5)
C29 N2 C21 Co1 -17.2(6)
C24 N2 C21 Co1 166.8(3)
N2 C21 C22 C26 138.3(4)
Co1 C21 C22 C26 -34.5(5)
N2 C21 C22 C23 16.4(4)
Co1 C21 C22 C23 -156.3(3)
N2 C21 C22 C25 -102.5(4)
Co1 C21 C22 C25 84.8(4)
C26 C22 C23 C24 -143.6(4)
C21 C22 C23 C24 -21.3(4)
C25 C22 C23 C24 93.3(4)
C22 C23 C24 C28 -101.5(4)
C22 C23 C24 C27 134.7(4)
C22 C23 C24 N2 17.8(4)
C21 N2 C24 C28 113.5(4)
C29 N2 C24 C28 -62.7(5)
C21 N2 C24 C27 -126.6(4)
C29 N2 C24 C27 57.3(5)
C21 N2 C24 C23 -8.2(4)
C29 N2 C24 C23 175.7(3)
C21 N2 C29 C30 95.0(5)
C24 N2 C29 C30 -89.2(4)
C21 N2 C29 C34 -84.7(5)
C24 N2 C29 C34 91.2(4)
C34 C29 C30 C31 -2.4(6)
N2 C29 C30 C31 178.0(3)
C34 C29 C30 C35 173.2(4)
N2 C29 C30 C35 -6.5(6)
C29 C30 C31 C32 0.9(6)
C35 C30 C31 C32 -175.0(4)
C30 C31 C32 C33 0.8(6)
C31 C32 C33 C34 -1.1(6)
C32 C33 C34 C29 -0.4(6)
C32 C33 C34 C38 176.7(4)
C30 C29 C34 C33 2.1(6)
N2 C29 C34 C33 -178.2(3)
C30 C29 C34 C38 -174.7(4)
N2 C29 C34 C38 5.0(5)
C31 C30 C35 C36 60.8(5)
C29 C30 C35 C36 -114.7(4)
C31 C30 C35 C37 -60.5(5)
C29 C30 C35 C37 124.0(4)
C33 C34 C38 C40 56.1(5)
C29 C34 C38 C40 -127.0(4)
C33 C34 C38 C39 -66.1(5)
C29 C34 C38 C39 110.8(4)
C49 N3 C41 C42 -172.4(3)
C44 N3 C41 C42 2.3(5)
N3 C41 C42 C46 -132.0(4)
N3 C41 C42 C45 107.9(4)
N3 C41 C42 C43 -12.0(5)
C41 C42 C43 C44 16.8(4)
C46 C42 C43 C44 137.2(4)
C45 C42 C43 C44 -98.0(4)
C42 C43 C44 C47 101.9(4)
C42 C43 C44 C48 -131.7(4)
C42 C43 C44 N3 -15.5(4)
C41 N3 C44 C47 -112.8(4)
C49 N3 C44 C47 62.1(4)
C41 N3 C44 C48 126.2(4)
C49 N3 C44 C48 -58.9(5)
C41 N3 C44 C43 8.5(4)
C49 N3 C44 C43 -176.5(3)
C41 N3 C49 C54 -98.4(5)
C44 N3 C49 C54 87.3(5)
C41 N3 C49 C50 84.0(5)
C44 N3 C49 C50 -90.2(4)
C54 C49 C50 C51 -6.9(6)
N3 C49 C50 C51 170.5(3)
C54 C49 C50 C55 166.8(4)
N3 C49 C50 C55 -15.8(6)
C49 C50 C51 C52 1.1(6)
C55 C50 C51 C52 -172.8(4)
C50 C51 C52 C53 4.1(7)
C51 C52 C53 C54 -4.0(7)
C52 C53 C54 C49 -1.4(6)
C52 C53 C54 C58 171.1(4)
C50 C49 C54 C53 7.0(6)
N3 C49 C54 C53 -170.3(4)
C50 C49 C54 C58 -165.3(4)
N3 C49 C54 C58 17.4(6)
C51 C50 C55 C56 -47.9(5)
C49 C50 C55 C56 138.6(4)
C51 C50 C55 C57 75.6(5)
C49 C50 C55 C57 -97.9(5)
C53 C54 C58 C60 50.3(5)
C49 C54 C58 C60 -137.6(4)
C53 C54 C58 C59 -73.2(5)
C49 C54 C58 C59 98.9(5)
C64 O1 C61 C62 44.8(10)
C61' O1 C61 C62 -40(2)
O1 C61 C62 C63 -50.4(13)
C61 C62 C63 C64 39.1(13)
C61 O1 C64 C63 -18.9(8)
C61' O1 C64 C63 6.9(12)
C61 O1 C64 C63' -41.8(11)
C61' O1 C64 C63' -16.0(14)
C62 C63 C64 O1 -14.2(11)
C62 C63 C64 C63' 67(2)
C64 O1 C61' C62' -24(2)
C61 O1 C61' C62' 79(3)
O1 C61' C62' C63' 50(3)
O1 C64 C63' C62' 48.2(18)
C63 C64 C63' C62' -57(2)
C61' C62' C63' C64 -57(2)
